data_7027346
loop_
_publ_author_name
'Chamchoumis, Charles M.'
'Potvin, Pierre G.'

_publ_section_title
;
 A singly stranded, helical di-ruthenium(II) complex of a novel
 6,6-ethynyl-linked bis(terpyridine) ligand. Distortion of the ethyne
 linkage and inversion of helicity
;
_journal_issue 9
_journal_name_full 'Journal of the Chemical Society, Dalton Transactions'
_journal_page_first 1373
_journal_paper_doi 10.1039/a901696a
_journal_year 1999
_chemical_formula_sum 'C121.5 H129 F24 N12 O10.5 P4 Ru2'
_chemical_formula_weight 2707.39
_chemical_name_systematic
; 
 ? 
;
_space_group_IT_number 15
_symmetry_cell_setting monoclinic
_symmetry_space_group_name_Hall '-C 2yc'
_symmetry_space_group_name_H-M 'C 1 2/c 1'
_atom_sites_solution_hydrogens geom
_atom_sites_solution_primary direct
_atom_sites_solution_secondary difmap
_audit_creation_method SHELXL-97
_cell_angle_alpha 90.00
_cell_angle_beta 100.370(2)
_cell_angle_gamma 90.00
_cell_formula_units_Z 4
_cell_length_a 25.6950(7)
_cell_length_b 14.0790(4)
_cell_length_c 35.4180(9)
_cell_measurement_temperature 150.0(1)
_cell_volume 12603.5(6)
_computing_cell_refinement 'Bruker XSCANS'
_computing_data_collection 'Bruker XSCANS'
_computing_data_reduction 'Bruker SHELXTL'
_computing_molecular_graphics 'Bruker SHELXTL'
_computing_publication_material 'Bruker SHELXTL'
_computing_structure_refinement 'SHELXL-97 (Sheldrick, 1997)'
_computing_structure_solution 'SHELXS-97 (Sheldrick, 1990)'
_diffrn_ambient_temperature 150.0(1)
_diffrn_measured_fraction_theta_full 0.990
_diffrn_measured_fraction_theta_max 0.990
_diffrn_measurement_device_type 'Nonius KappaCCD'
_diffrn_measurement_method 'phi scans'
_diffrn_radiation_monochromator graphite
_diffrn_radiation_source 'fine-focus sealed tube'
_diffrn_radiation_type MoK\a
_diffrn_radiation_wavelength 0.71073
_diffrn_reflns_av_R_equivalents 0.083
_diffrn_reflns_av_sigmaI/netI 0.0576
_diffrn_reflns_limit_h_max 32
_diffrn_reflns_limit_h_min 0
_diffrn_reflns_limit_k_max 17
_diffrn_reflns_limit_k_min 0
_diffrn_reflns_limit_l_max 43
_diffrn_reflns_limit_l_min -44
_diffrn_reflns_number 41430
_diffrn_reflns_theta_full 26.37
_diffrn_reflns_theta_max 26.37
_diffrn_reflns_theta_min 4.12
_exptl_absorpt_coefficient_mu 0.388
_exptl_absorpt_correction_type none
_exptl_crystal_density_diffrn 1.427
_exptl_crystal_density_method 'not measured'
_exptl_crystal_F_000 5560
_refine_diff_density_max 1.169
_refine_diff_density_min -1.077
_refine_diff_density_rms 0.089
_refine_ls_extinction_coef 0.00042(12)
_refine_ls_extinction_expression Fc^*^=kFc[1+0.001xFc^2^\l^3^/sin(2\q)]^-1/4^
_refine_ls_extinction_method SHELXL
_refine_ls_goodness_of_fit_ref 1.015
_refine_ls_hydrogen_treatment mixed
_refine_ls_matrix_type full
_refine_ls_number_parameters 783
_refine_ls_number_reflns 12770
_refine_ls_number_restraints 69
_refine_ls_restrained_S_all 1.015
_refine_ls_R_factor_all 0.0834
_refine_ls_R_factor_gt 0.0603
_refine_ls_shift/su_max 0.048
_refine_ls_shift/su_mean 0.004
_refine_ls_structure_factor_coef Fsqd
_refine_ls_weighting_details 'calc w=1/[\s^2^(Fo^2^)+(0.1097P)^2^+27.6622P] where P=(Fo^2^+2Fc^2^)/3'
_refine_ls_weighting_scheme calc
_refine_ls_wR_factor_gt 0.1652
_refine_ls_wR_factor_ref 0.1850
_reflns_number_gt 9463
_reflns_number_total 12770
_reflns_threshold_expression >2sigma(I)
_cod_data_source_file 901696asup1.cif
_cod_data_source_block k98138
_cod_depositor_comments
;
The following automatic conversions were performed:

'_symmetry_cell_setting' value 'Monoclinic' changed to 'monoclinic'
according to /home/saulius/struct/CIF-dictionaries/cif_core.dic
dictionary named 'cif_core.dic' version 2.4.2 from 2011-04-26.

Automatic conversion script
Id: cif_fix_values 1891 2012-01-12 08:04:46Z andrius 
;
_cod_original_sg_symbol_H-M C2/c
_cod_original_formula_sum 'C121.50 H129 F24 N12 O10.50 P4 Ru2'
_cod_database_code 7027346

loop_
_symmetry_equiv_pos_as_xyz
'x, y, z'
'-x, y, -z+1/2'
'x+1/2, y+1/2, z'
'-x+1/2, y+1/2, -z+1/2'
'-x, -y, -z'
'x, -y, z-1/2'
'-x+1/2, -y+1/2, -z'
'x+1/2, -y+1/2, z-1/2'

loop_
_atom_site_label
_atom_site_type_symbol
_atom_site_fract_x
_atom_site_fract_y
_atom_site_fract_z
_atom_site_U_iso_or_equiv
_atom_site_adp_type
_atom_site_occupancy
_atom_site_symmetry_multiplicity
_atom_site_calc_flag
_atom_site_refinement_flags
Ru1 Ru 0.527430(12) 0.51807(2) 0.653599(8) 0.03238(12) Uani 1 1 d .
N11 N 0.45848(13) 0.4534(2) 0.66603(8) 0.0345(7) Uani 1 1 d .
C12 C 0.41932(15) 0.4448(3) 0.63418(10) 0.0351(8) Uani 1 1 d .
C13 C 0.37300(17) 0.3958(3) 0.63467(11) 0.0419(9) Uani 1 1 d .
H13A H 0.3467 0.3943 0.6129 0.050 Uiso 1 1 calc R
C14 C 0.36553(18) 0.3488(3) 0.66763(11) 0.0463(10) Uani 1 1 d .
H14A H 0.3350 0.3136 0.6681 0.056 Uiso 1 1 calc R
C15 C 0.40458(17) 0.3559(3) 0.69954(11) 0.0431(9) Uani 1 1 d .
H15A H 0.4009 0.3239 0.7219 0.052 Uiso 1 1 calc R
C16 C 0.44948(16) 0.4100(3) 0.69893(10) 0.0361(8) Uani 1 1 d .
C17 C 0.48745(16) 0.4201(3) 0.73373(10) 0.0387(8) Uani 1 1 d .
N21 N 0.48156(12) 0.5141(2) 0.60209(9) 0.0328(6) Uani 1 1 d .
C22 C 0.49959(16) 0.5541(3) 0.57219(10) 0.0365(8) Uani 1 1 d .
C23 C 0.46592(16) 0.5703(3) 0.53788(10) 0.0382(8) Uani 1 1 d .
H23A H 0.4789 0.5970 0.5174 0.046 Uiso 1 1 calc R
C24 C 0.41251(16) 0.5469(3) 0.53372(11) 0.0385(8) Uani 1 1 d .
C25 C 0.39531(16) 0.5038(3) 0.56484(11) 0.0382(8) Uani 1 1 d .
H25A H 0.3601 0.4855 0.5628 0.046 Uiso 1 1 calc R
C26 C 0.43058(16) 0.4884(3) 0.59861(10) 0.0363(8) Uani 1 1 d .
N31 N 0.57831(12) 0.5697(2) 0.61970(9) 0.0352(7) Uani 1 1 d .
C32 C 0.63029(15) 0.5904(3) 0.63063(11) 0.0395(8) Uani 1 1 d .
H32A H 0.6458 0.5836 0.6563 0.047 Uiso 1 1 calc R
C33 C 0.66085(18) 0.6213(3) 0.60485(13) 0.0480(10) Uani 1 1 d .
H33A H 0.6965 0.6347 0.6132 0.058 Uiso 1 1 calc R
C34 C 0.63860(17) 0.6323(3) 0.56696(12) 0.0462(10) Uani 1 1 d .
H34A H 0.6589 0.6533 0.5493 0.055 Uiso 1 1 calc R
C35 C 0.58538(16) 0.6117(3) 0.55528(11) 0.0406(9) Uani 1 1 d .
H35A H 0.5694 0.6192 0.5297 0.049 Uiso 1 1 calc R
C36 C 0.55627(15) 0.5801(3) 0.58195(10) 0.0363(8) Uani 1 1 d .
C41 C 0.37528(16) 0.5675(3) 0.49760(10) 0.0396(9) Uani 1 1 d .
C42 C 0.39101(18) 0.6211(4) 0.46830(11) 0.0496(10) Uani 1 1 d .
H42A H 0.4250 0.6463 0.4717 0.060 Uiso 1 1 calc R
C43 C 0.3561(2) 0.6368(4) 0.43414(13) 0.0565(12) Uani 1 1 d .
H43A H 0.3675 0.6721 0.4150 0.068 Uiso 1 1 calc R
C44 C 0.3051(2) 0.6019(4) 0.42756(12) 0.0535(11) Uani 1 1 d .
C45 C 0.28918(19) 0.5517(4) 0.45698(12) 0.0530(11) Uani 1 1 d .
H45A H 0.2546 0.5292 0.4537 0.064 Uiso 1 1 calc R
C46 C 0.32324(18) 0.5338(3) 0.49140(12) 0.0485(10) Uani 1 1 d .
H46A H 0.3113 0.4992 0.5105 0.058 Uiso 1 1 calc R
C47 C 0.2690(2) 0.6163(4) 0.38955(14) 0.0678(14) Uani 1 1 d .
H47A H 0.2775 0.6751 0.3784 0.102 Uiso 1 1 calc R
H47B H 0.2329 0.6181 0.3933 0.102 Uiso 1 1 calc R
H47C H 0.2734 0.5648 0.3726 0.102 Uiso 1 1 calc R
N51 N 0.56831(13) 0.3909(2) 0.66086(9) 0.0374(7) Uani 1 1 d .
C52 C 0.56043(18) 0.3130(3) 0.63832(12) 0.0453(10) Uani 1 1 d .
H52A H 0.5330 0.3135 0.6173 0.054 Uiso 1 1 calc R
C53 C 0.5917(2) 0.2324(3) 0.64534(13) 0.0531(11) Uani 1 1 d .
H53A H 0.5852 0.1798 0.6293 0.064 Uiso 1 1 calc R
C54 C 0.6323(2) 0.2316(3) 0.67619(13) 0.0566(12) Uani 1 1 d .
H54A H 0.6541 0.1787 0.6810 0.068 Uiso 1 1 calc R
C55 C 0.64092(18) 0.3102(3) 0.70040(12) 0.0474(10) Uani 1 1 d .
H55A H 0.6680 0.3099 0.7217 0.057 Uiso 1 1 calc R
C56 C 0.60836(16) 0.3889(3) 0.69219(11) 0.0389(8) Uani 1 1 d .
N61 N 0.57539(13) 0.5402(2) 0.70303(8) 0.0348(7) Uani 1 1 d .
C62 C 0.57321(16) 0.6246(3) 0.72087(11) 0.0376(8) Uani 1 1 d .
C63 C 0.60678(16) 0.6427(3) 0.75520(10) 0.0383(8) Uani 1 1 d .
H63A H 0.6043 0.6998 0.7680 0.046 Uiso 1 1 calc R
C64 C 0.64451(15) 0.5749(3) 0.77073(10) 0.0384(8) Uani 1 1 d .
C65 C 0.64795(16) 0.4915(3) 0.74994(11) 0.0381(8) Uani 1 1 d .
H65A H 0.6743 0.4474 0.7587 0.046 Uiso 1 1 calc R
C66 C 0.61242(15) 0.4744(3) 0.71645(11) 0.0366(8) Uani 1 1 d .
N71 N 0.50574(12) 0.6543(2) 0.66596(8) 0.0341(7) Uani 1 1 d .
C72 C 0.46969(16) 0.7105(3) 0.64442(11) 0.0424(9) Uani 1 1 d .
H72A H 0.4507 0.6865 0.6215 0.051 Uiso 1 1 calc R
C73 C 0.45970(19) 0.8022(3) 0.65486(13) 0.0498(10) Uani 1 1 d .
H73A H 0.4341 0.8390 0.6396 0.060 Uiso 1 1 calc R
C74 C 0.48856(18) 0.8383(3) 0.68849(12) 0.0482(10) Uani 1 1 d .
H74A H 0.4827 0.8999 0.6962 0.058 Uiso 1 1 calc R
C75 C 0.52606(17) 0.7821(3) 0.71050(12) 0.0432(9) Uani 1 1 d .
H75A H 0.5462 0.8061 0.7329 0.052 Uiso 1 1 calc R
C76 C 0.53368(15) 0.6902(3) 0.69928(10) 0.0359(8) Uani 1 1 d .
C81 C 0.67825(17) 0.5892(3) 0.80869(11) 0.0419(9) Uani 1 1 d .
C82 C 0.65886(19) 0.6402(3) 0.83716(12) 0.0497(10) Uani 1 1 d .
H82A H 0.6253 0.6673 0.8317 0.060 Uiso 1 1 calc R
C83 C 0.6891(2) 0.6506(4) 0.87334(13) 0.0633(14) Uani 1 1 d .
H83A H 0.6749 0.6822 0.8922 0.076 Uiso 1 1 calc R
C84 C 0.7403(2) 0.6147(4) 0.88204(13) 0.0628(14) Uani 1 1 d .
C85 C 0.7593(2) 0.5654(4) 0.85376(15) 0.0647(14) Uani 1 1 d .
H85A H 0.7934 0.5406 0.8591 0.078 Uiso 1 1 calc R
C86 C 0.72911(18) 0.5516(4) 0.81761(13) 0.0520(11) Uani 1 1 d .
H86A H 0.7429 0.5172 0.7993 0.062 Uiso 1 1 calc R
C87 C 0.7733(3) 0.6291(5) 0.92165(16) 0.087(2) Uani 1 1 d .
H87A H 0.8087 0.6072 0.9218 0.131 Uiso 1 1 calc R
H87B H 0.7580 0.5937 0.9401 0.131 Uiso 1 1 calc R
H87C H 0.7740 0.6953 0.9281 0.131 Uiso 1 1 calc R
P1 P 0.54879(6) 0.76264(9) 0.45822(3) 0.0527(3) Uani 1 1 d .
F1 F 0.57440(17) 0.8639(2) 0.45557(10) 0.0933(12) Uani 1 1 d .
F2 F 0.49154(14) 0.8024(2) 0.44010(9) 0.0810(10) Uani 1 1 d .
F3 F 0.60506(12) 0.7193(2) 0.47660(9) 0.0709(8) Uani 1 1 d .
F4 F 0.53846(16) 0.7865(2) 0.50012(9) 0.0837(10) Uani 1 1 d .
F5 F 0.55875(14) 0.7365(2) 0.41651(8) 0.0720(8) Uani 1 1 d .
F6 F 0.52257(12) 0.6603(2) 0.46118(8) 0.0624(7) Uani 1 1 d .
P2 P 0.74880(5) 0.20491(10) 0.79122(4) 0.0589(4) Uani 1 1 d .
F7 F 0.76422(16) 0.0973(3) 0.80032(13) 0.1030(13) Uani 1 1 d .
F8 F 0.74661(17) 0.1848(4) 0.74713(10) 0.1126(16) Uani 1 1 d .
F9 F 0.68699(14) 0.1800(3) 0.78539(13) 0.1013(13) Uani 1 1 d .
F10 F 0.74847(15) 0.2225(3) 0.83536(9) 0.0933(12) Uani 1 1 d .
F11 F 0.73277(13) 0.3125(2) 0.78249(9) 0.0747(9) Uani 1 1 d .
F12 F 0.80917(13) 0.2291(3) 0.79743(11) 0.0833(10) Uani 1 1 d .
O1S O 0.4024(3) 0.7662(4) 0.56534(14) 0.152(3) Uani 1 1 d D
C1S C 0.3235(2) 0.8025(5) 0.52388(18) 0.091(2) Uani 1 1 d DU
H1S1 H 0.3076 0.7624 0.5405 0.137 Uiso 1 1 calc R
H1S2 H 0.3165 0.7773 0.4983 0.137 Uiso 1 1 calc R
H1S3 H 0.3089 0.8653 0.5239 0.137 Uiso 1 1 calc R
C2S C 0.3816(2) 0.8067(4) 0.53775(15) 0.086(2) Uani 1 1 d DU
C3S C 0.4117(3) 0.8665(7) 0.5144(3) 0.125(3) Uani 1 1 d DU
H3S1 H 0.4486 0.8650 0.5256 0.187 Uiso 1 1 calc R
H3S2 H 0.3990 0.9307 0.5140 0.187 Uiso 1 1 calc R
H3S3 H 0.4068 0.8423 0.4887 0.187 Uiso 1 1 calc R
O2S O 0.8889(2) 0.3857(6) 0.72239(17) 0.156(3) Uani 1 1 d D
C4S C 0.7994(3) 0.3870(7) 0.7067(2) 0.131(3) Uani 1 1 d DU
H4S1 H 0.8064 0.3554 0.6841 0.196 Uiso 1 1 calc R
H4S2 H 0.7793 0.4436 0.6994 0.196 Uiso 1 1 calc R
H4S3 H 0.7797 0.3454 0.7204 0.196 Uiso 1 1 calc R
C5S C 0.8500(2) 0.4123(5) 0.73157(15) 0.086(2) Uani 1 1 d DU
C6S C 0.8478(3) 0.4624(5) 0.76834(18) 0.092(2) Uani 1 1 d DU
H6S1 H 0.8831 0.4752 0.7815 0.139 Uiso 1 1 calc R
H6S2 H 0.8299 0.4231 0.7841 0.139 Uiso 1 1 calc R
H6S3 H 0.8289 0.5212 0.7630 0.139 Uiso 1 1 calc R
O3S O 0.27356(18) 0.3992(4) 0.55585(13) 0.0910(13) Uani 1 1 d D
C7S C 0.2117(7) 0.3554(10) 0.5861(5) 0.290(12) Uani 1 1 d D
H7S1 H 0.2410 0.3344 0.6050 0.435 Uiso 1 1 calc R
H7S2 H 0.1853 0.3065 0.5818 0.435 Uiso 1 1 calc R
H7S3 H 0.1968 0.4118 0.5950 0.435 Uiso 1 1 calc R
C8S C 0.2305(3) 0.3764(7) 0.5493(4) 0.169(6) Uani 1 1 d DU
C9S C 0.1778(4) 0.4040(7) 0.5286(4) 0.176(5) Uani 1 1 d DU
H9S1 H 0.1800 0.4207 0.5027 0.263 Uiso 1 1 calc R
H9S2 H 0.1652 0.4576 0.5411 0.263 Uiso 1 1 calc R
H9S3 H 0.1537 0.3518 0.5285 0.263 Uiso 1 1 calc R
O4S O 0.6061(3) 0.0064(4) 0.6212(3) 0.157(3) Uani 1 1 d D
C10S C 0.5380(5) -0.0401(8) 0.5741(3) 0.179(6) Uani 1 1 d DU
H10A H 0.5350 0.0267 0.5687 0.269 Uiso 1 1 calc R
H10B H 0.5049 -0.0636 0.5792 0.269 Uiso 1 1 calc R
H10C H 0.5469 -0.0729 0.5524 0.269 Uiso 1 1 calc R
C11S C 0.5799(3) -0.0563(4) 0.6081(2) 0.095(2) Uani 1 1 d DU
C12S C 0.5915(4) -0.1558(5) 0.6211(3) 0.146(4) Uani 1 1 d DU
H12A H 0.6201 -0.1561 0.6427 0.219 Uiso 1 1 calc R
H12B H 0.6013 -0.1922 0.6006 0.219 Uiso 1 1 calc R
H12C H 0.5606 -0.1832 0.6285 0.219 Uiso 1 1 calc R
O5S O 0.1457(4) 0.5189(5) 0.4099(3) 0.220(5) Uani 1 1 d D
C13S C 0.0921(6) 0.4271(8) 0.3632(4) 0.229(8) Uani 1 1 d DU
H13B H 0.0695 0.4819 0.3597 0.343 Uiso 1 1 calc R
H13C H 0.0727 0.3736 0.3702 0.343 Uiso 1 1 calc R
H13D H 0.1044 0.4136 0.3398 0.343 Uiso 1 1 calc R
C14S C 0.1382(4) 0.4461(5) 0.3943(3) 0.147(5) Uani 1 1 d DU
C15S C 0.1747(4) 0.3638(7) 0.4020(3) 0.161(5) Uani 1 1 d DU
H15B H 0.2038 0.3799 0.4220 0.241 Uiso 1 1 calc R
H15C H 0.1879 0.3480 0.3790 0.241 Uiso 1 1 calc R
H15D H 0.1561 0.3103 0.4098 0.241 Uiso 1 1 calc R
O6S O 0.5000 1.0162 0.7500 0.174(9) Uiso 0.50 2 d SP
C16S C 0.4797 1.1559 0.7782 0.101(4) Uiso 0.50 1 d P
H16A H 0.4671 1.1132 0.7957 0.152 Uiso 0.50 1 calc PR
H16B H 0.4511 1.1952 0.7659 0.152 Uiso 0.50 1 calc PR
H16C H 0.5072 1.1952 0.7921 0.152 Uiso 0.50 1 calc PR
C17S C 0.5000 1.1028 0.7500 0.078(5) Uiso 0.50 2 d SP

loop_
_atom_site_aniso_label
_atom_site_aniso_U_11
_atom_site_aniso_U_22
_atom_site_aniso_U_33
_atom_site_aniso_U_23
_atom_site_aniso_U_13
_atom_site_aniso_U_12
Ru1 0.03690(19) 0.03409(18) 0.02525(17) -0.00129(11) 0.00316(12) 0.00015(12)
N11 0.0414(17) 0.0371(16) 0.0245(14) 0.0001(12) 0.0049(12) 0.0015(13)
C12 0.0390(19) 0.0380(19) 0.0274(16) -0.0006(15) 0.0033(14) 0.0005(16)
C13 0.049(2) 0.046(2) 0.0286(18) -0.0024(16) 0.0036(16) -0.0044(18)
C14 0.050(2) 0.054(3) 0.036(2) -0.0040(18) 0.0107(17) -0.015(2)
C15 0.058(3) 0.044(2) 0.0284(18) 0.0015(16) 0.0108(17) -0.0030(19)
C16 0.046(2) 0.0378(19) 0.0259(16) -0.0016(14) 0.0095(15) 0.0018(17)
C17 0.045(2) 0.040(2) 0.0318(16) 0.0008(15) 0.0102(15) 0.0010(17)
N21 0.0352(16) 0.0353(15) 0.0281(14) -0.0019(12) 0.0060(12) 0.0007(13)
C22 0.045(2) 0.0358(18) 0.0304(17) -0.0013(15) 0.0108(15) 0.0044(17)
C23 0.044(2) 0.041(2) 0.0297(17) 0.0016(16) 0.0064(15) 0.0013(17)
C24 0.045(2) 0.039(2) 0.0307(18) -0.0031(15) 0.0055(16) 0.0032(17)
C25 0.039(2) 0.044(2) 0.0314(18) -0.0067(15) 0.0047(16) -0.0005(16)
C26 0.043(2) 0.0364(19) 0.0282(17) -0.0001(15) 0.0036(15) 0.0012(16)
N31 0.0352(16) 0.0358(16) 0.0340(15) 0.0006(13) 0.0046(13) 0.0024(13)
C32 0.0357(19) 0.045(2) 0.0354(19) -0.0024(16) 0.0005(15) -0.0013(17)
C33 0.042(2) 0.054(2) 0.049(2) -0.002(2) 0.0088(18) -0.0074(19)
C34 0.048(2) 0.050(2) 0.044(2) -0.0018(19) 0.0167(18) -0.0083(19)
C35 0.044(2) 0.046(2) 0.0311(18) 0.0010(16) 0.0057(16) -0.0017(18)
C36 0.041(2) 0.0360(19) 0.0323(18) 0.0001(15) 0.0069(15) 0.0000(16)
C41 0.044(2) 0.045(2) 0.0286(17) -0.0001(16) 0.0035(15) 0.0061(17)
C42 0.048(2) 0.067(3) 0.033(2) 0.0074(19) 0.0024(18) 0.004(2)
C43 0.060(3) 0.072(3) 0.037(2) 0.012(2) 0.008(2) 0.009(2)
C44 0.061(3) 0.061(3) 0.035(2) -0.0031(19) -0.0025(19) 0.009(2)
C45 0.050(2) 0.067(3) 0.038(2) -0.006(2) -0.0043(18) 0.003(2)
C46 0.047(2) 0.061(3) 0.035(2) 0.0009(19) 0.0025(17) 0.003(2)
C47 0.072(3) 0.081(4) 0.045(3) 0.003(2) -0.007(2) 0.017(3)
N51 0.0437(18) 0.0376(17) 0.0301(15) 0.0000(13) 0.0044(13) 0.0004(14)
C52 0.057(3) 0.041(2) 0.037(2) -0.0061(17) 0.0074(18) 0.0035(19)
C53 0.075(3) 0.040(2) 0.043(2) -0.0059(18) 0.006(2) 0.004(2)
C54 0.074(3) 0.048(3) 0.048(2) 0.003(2) 0.012(2) 0.021(2)
C55 0.054(3) 0.048(2) 0.040(2) 0.0016(18) 0.0072(18) 0.014(2)
C56 0.045(2) 0.042(2) 0.0304(18) -0.0005(15) 0.0067(16) 0.0020(17)
N61 0.0384(17) 0.0366(16) 0.0288(15) -0.0018(12) 0.0047(13) -0.0034(13)
C62 0.043(2) 0.038(2) 0.0322(18) -0.0019(15) 0.0089(16) -0.0031(16)
C63 0.047(2) 0.038(2) 0.0302(18) -0.0009(15) 0.0077(16) -0.0036(17)
C64 0.038(2) 0.045(2) 0.0313(18) 0.0010(16) 0.0041(15) -0.0065(17)
C65 0.041(2) 0.043(2) 0.0300(18) 0.0049(15) 0.0062(16) 0.0030(17)
C66 0.0375(19) 0.040(2) 0.0308(18) 0.0033(15) 0.0025(15) 0.0041(16)
N71 0.0363(16) 0.0357(16) 0.0293(14) -0.0007(12) 0.0036(12) 0.0006(13)
C72 0.042(2) 0.048(2) 0.037(2) -0.0014(17) 0.0057(17) 0.0041(18)
C73 0.054(3) 0.046(2) 0.048(2) 0.0054(19) 0.006(2) 0.012(2)
C74 0.061(3) 0.037(2) 0.047(2) -0.0033(18) 0.010(2) 0.009(2)
C75 0.050(2) 0.041(2) 0.037(2) -0.0054(17) 0.0053(17) -0.0016(18)
C76 0.039(2) 0.0370(19) 0.0321(18) 0.0002(15) 0.0088(15) -0.0006(16)
C81 0.049(2) 0.044(2) 0.0304(18) 0.0035(16) 0.0006(16) -0.0101(18)
C82 0.055(3) 0.057(3) 0.035(2) -0.0077(19) 0.0017(18) -0.006(2)
C83 0.090(4) 0.063(3) 0.030(2) -0.007(2) -0.007(2) -0.007(3)
C84 0.083(4) 0.056(3) 0.038(2) 0.003(2) -0.020(2) -0.016(3)
C85 0.063(3) 0.067(3) 0.055(3) 0.010(3) -0.016(2) -0.009(3)
C86 0.048(2) 0.065(3) 0.039(2) 0.005(2) -0.0025(18) -0.001(2)
C87 0.119(5) 0.075(4) 0.050(3) 0.002(3) -0.031(3) -0.012(4)
P1 0.0695(8) 0.0460(6) 0.0420(6) -0.0016(5) 0.0083(5) -0.0027(6)
F1 0.137(3) 0.0553(18) 0.081(2) -0.0016(17) 0.001(2) -0.024(2)
F2 0.094(2) 0.073(2) 0.069(2) -0.0006(16) -0.0037(17) 0.0247(18)
F3 0.0603(18) 0.078(2) 0.0712(19) -0.0008(16) 0.0046(15) -0.0011(15)
F4 0.117(3) 0.083(2) 0.0498(17) -0.0153(15) 0.0125(17) 0.021(2)
F5 0.096(2) 0.075(2) 0.0479(16) -0.0046(14) 0.0210(15) -0.0141(17)
F6 0.0680(18) 0.0559(16) 0.0659(17) 0.0006(13) 0.0192(14) -0.0074(14)
P2 0.0588(8) 0.0666(8) 0.0483(7) -0.0062(6) 0.0011(6) 0.0249(6)
F7 0.094(3) 0.070(2) 0.134(3) -0.007(2) -0.006(2) 0.029(2)
F8 0.117(3) 0.153(4) 0.062(2) -0.035(2) 0.001(2) 0.065(3)
F9 0.062(2) 0.103(3) 0.130(3) -0.018(2) -0.005(2) 0.017(2)
F10 0.097(3) 0.131(3) 0.0500(17) 0.0097(18) 0.0092(17) 0.052(2)
F11 0.083(2) 0.073(2) 0.0643(18) -0.0002(15) 0.0008(15) 0.0324(17)
F12 0.0576(19) 0.091(2) 0.099(3) 0.001(2) 0.0084(17) 0.0146(17)
O1S 0.218(7) 0.116(4) 0.082(3) -0.020(3) -0.080(4) 0.083(4)
C1S 0.095(5) 0.111(5) 0.067(4) 0.014(4) 0.013(3) 0.034(4)
C2S 0.109(5) 0.080(4) 0.056(3) -0.021(3) -0.019(3) 0.037(4)
C3S 0.090(6) 0.144(8) 0.136(8) -0.037(6) 0.008(5) 0.009(5)
O2S 0.125(5) 0.251(8) 0.103(4) 0.056(5) 0.053(4) 0.112(5)
C4S 0.142(8) 0.148(8) 0.082(5) -0.020(5) -0.031(5) 0.029(6)
C5S 0.093(5) 0.107(5) 0.064(3) 0.021(3) 0.026(3) 0.051(4)
C6S 0.098(5) 0.101(5) 0.076(4) -0.007(4) 0.008(4) 0.002(4)
O3S 0.073(3) 0.111(4) 0.084(3) 0.000(3) 0.002(2) -0.015(3)
C7S 0.30(2) 0.117(10) 0.51(4) -0.069(16) 0.24(3) -0.055(12)
C8S 0.079(5) 0.123(7) 0.292(15) 0.124(9) -0.001(7) -0.033(5)
C9S 0.126(8) 0.123(8) 0.244(14) -0.046(9) -0.056(9) -0.014(7)
O4S 0.117(5) 0.072(3) 0.251(9) -0.034(4) -0.050(5) 0.010(3)
C10S 0.146(9) 0.140(9) 0.218(13) -0.069(9) -0.056(9) 0.021(7)
C11S 0.081(4) 0.059(4) 0.142(7) -0.030(4) 0.016(4) -0.004(3)
C12S 0.207(11) 0.075(5) 0.191(10) -0.007(6) 0.129(9) -0.006(6)
O5S 0.266(10) 0.112(5) 0.333(13) -0.116(7) 0.189(10) -0.086(6)
C13S 0.37(2) 0.107(9) 0.199(14) 0.083(9) 0.017(15) -0.013(12)
C14S 0.198(12) 0.085(6) 0.189(11) -0.045(7) 0.117(10) -0.058(7)
C15S 0.138(8) 0.131(8) 0.231(13) -0.088(8) 0.084(8) -0.041(7)

loop_
_atom_type_symbol
_atom_type_description
_atom_type_scat_dispersion_real
_atom_type_scat_dispersion_imag
_atom_type_scat_source
C C 0.0033 0.0016 'International Tables Vol C Tables 4.2.6.8 and 6.1.1.4'
H H 0.0000 0.0000 'International Tables Vol C Tables 4.2.6.8 and 6.1.1.4'
N N 0.0061 0.0033 'International Tables Vol C Tables 4.2.6.8 and 6.1.1.4'
F F 0.0171 0.0103 'International Tables Vol C Tables 4.2.6.8 and 6.1.1.4'
P P 0.1023 0.0942 'International Tables Vol C Tables 4.2.6.8 and 6.1.1.4'
Ru Ru -1.2594 0.8363 'International Tables Vol C Tables 4.2.6.8 and 6.1.1.4'
O O 0.0106 0.0060 'International Tables Vol C Tables 4.2.6.8 and 6.1.1.4'

loop_
_geom_angle_atom_site_label_1
_geom_angle_atom_site_label_2
_geom_angle_atom_site_label_3
_geom_angle
_geom_angle_site_symmetry_1
_geom_angle_site_symmetry_3
N61 Ru1 N21 172.08(13) . .
N61 Ru1 N31 95.79(12) . .
N21 Ru1 N31 78.97(12) . .
N61 Ru1 N71 79.35(12) . .
N21 Ru1 N71 94.72(12) . .
N31 Ru1 N71 91.12(12) . .
N61 Ru1 N51 78.72(13) . .
N21 Ru1 N51 107.10(12) . .
N31 Ru1 N51 90.96(12) . .
N71 Ru1 N51 158.07(12) . .
N61 Ru1 N11 107.25(12) . .
N21 Ru1 N11 78.32(12) . .
N31 Ru1 N11 156.87(12) . .
N71 Ru1 N11 95.01(12) . .
N51 Ru1 N11 91.57(13) . .
C16 N11 C12 116.5(3) . .
C16 N11 Ru1 130.3(3) . .
C12 N11 Ru1 112.7(2) . .
N11 C12 C13 122.7(3) . .
N11 C12 C26 115.9(3) . .
C13 C12 C26 121.4(3) . .
C12 C13 C14 120.0(4) . .
C15 C14 C13 117.9(4) . .
C14 C15 C16 120.9(4) . .
N11 C16 C15 121.8(3) . .
N11 C16 C17 119.5(3) . .
C15 C16 C17 118.7(3) . .
C17 C17 C16 167.8(5) 2_656 .
C26 N21 C22 120.4(3) . .
C26 N21 Ru1 120.0(2) . .
C22 N21 Ru1 118.5(3) . .
N21 C22 C23 120.7(4) . .
N21 C22 C36 112.4(3) . .
C23 C22 C36 126.9(3) . .
C22 C23 C24 120.3(4) . .
C23 C24 C25 117.7(4) . .
C23 C24 C41 121.0(4) . .
C25 C24 C41 121.3(4) . .
C26 C25 C24 120.0(4) . .
N21 C26 C25 120.9(4) . .
N21 C26 C12 111.8(3) . .
C25 C26 C12 127.3(4) . .
C32 N31 C36 118.1(3) . .
C32 N31 Ru1 127.3(3) . .
C36 N31 Ru1 114.5(2) . .
N31 C32 C33 122.0(4) . .
C34 C33 C32 119.9(4) . .
C33 C34 C35 119.0(4) . .
C36 C35 C34 119.4(4) . .
N31 C36 C35 121.7(4) . .
N31 C36 C22 114.8(3) . .
C35 C36 C22 123.5(3) . .
C42 C41 C46 117.5(4) . .
C42 C41 C24 121.2(4) . .
C46 C41 C24 121.3(4) . .
C43 C42 C41 120.3(4) . .
C44 C43 C42 122.4(4) . .
C43 C44 C45 117.1(4) . .
C43 C44 C47 121.2(5) . .
C45 C44 C47 121.7(5) . .
C44 C45 C46 122.0(5) . .
C45 C46 C41 120.7(4) . .
C52 N51 C56 118.2(3) . .
C52 N51 Ru1 127.6(3) . .
C56 N51 Ru1 114.1(2) . .
N51 C52 C53 122.6(4) . .
C54 C53 C52 118.9(4) . .
C53 C54 C55 120.0(4) . .
C54 C55 C56 118.8(4) . .
N51 C56 C55 121.5(4) . .
N51 C56 C66 114.8(3) . .
C55 C56 C66 123.6(4) . .
C66 N61 C62 121.6(3) . .
C66 N61 Ru1 119.4(2) . .
C62 N61 Ru1 118.7(3) . .
N61 C62 C63 120.1(4) . .
N61 C62 C76 112.9(3) . .
C63 C62 C76 127.0(4) . .
C62 C63 C64 119.9(4) . .
C65 C64 C63 118.1(3) . .
C65 C64 C81 120.8(4) . .
C63 C64 C81 121.1(4) . .
C66 C65 C64 120.3(4) . .
N61 C66 C65 119.8(3) . .
N61 C66 C56 112.6(3) . .
C65 C66 C56 127.6(4) . .
C72 N71 C76 118.3(3) . .
C72 N71 Ru1 127.6(3) . .
C76 N71 Ru1 114.1(2) . .
N71 C72 C73 122.7(4) . .
C74 C73 C72 118.6(4) . .
C75 C74 C73 119.3(4) . .
C74 C75 C76 119.9(4) . .
N71 C76 C75 121.2(4) . .
N71 C76 C62 114.9(3) . .
C75 C76 C62 123.9(4) . .
C86 C81 C82 118.2(4) . .
C86 C81 C64 121.9(4) . .
C82 C81 C64 119.9(4) . .
C83 C82 C81 120.6(5) . .
C82 C83 C84 121.2(5) . .
C85 C84 C83 117.8(4) . .
C85 C84 C87 121.9(6) . .
C83 C84 C87 120.3(5) . .
C84 C85 C86 121.9(5) . .
C81 C86 C85 120.2(5) . .
F1 P1 F5 90.86(19) . .
F1 P1 F4 90.4(2) . .
F5 P1 F4 178.8(2) . .
F1 P1 F3 90.7(2) . .
F5 P1 F3 90.30(19) . .
F4 P1 F3 89.49(19) . .
F1 P1 F2 91.3(2) . .
F5 P1 F2 89.91(19) . .
F4 P1 F2 90.25(19) . .
F3 P1 F2 178.0(2) . .
F1 P1 F6 179.5(2) . .
F5 P1 F6 89.59(16) . .
F4 P1 F6 89.20(18) . .
F3 P1 F6 89.45(17) . .
F2 P1 F6 88.52(18) . .
F12 P2 F8 92.1(2) . .
F12 P2 F10 90.5(2) . .
F8 P2 F10 177.3(3) . .
F12 P2 F7 88.5(2) . .
F8 P2 F7 89.6(2) . .
F10 P2 F7 89.7(2) . .
F12 P2 F11 92.0(2) . .
F8 P2 F11 91.0(2) . .
F10 P2 F11 89.74(19) . .
F7 P2 F11 179.2(3) . .
F12 P2 F9 179.3(2) . .
F8 P2 F9 88.6(2) . .
F10 P2 F9 88.9(2) . .
F7 P2 F9 91.3(2) . .
F11 P2 F9 88.2(2) . .
O1S C2S C1S 122.3(7) . .
O1S C2S C3S 122.3(8) . .
C1S C2S C3S 115.4(6) . .
O2S C5S C4S 117.5(7) . .
O2S C5S C6S 124.3(7) . .
C4S C5S C6S 117.9(6) . .
O3S C8S C9S 143.4(9) . .
O3S C8S C7S 109.5(11) . .
C9S C8S C7S 94.2(11) . .
O4S C11S C10S 119.6(7) . .
O4S C11S C12S 121.7(7) . .
C10S C11S C12S 118.2(8) . .
O5S C14S C15S 123.8(12) . .
O5S C14S C13S 123.4(13) . .
C15S C14S C13S 112.8(8) . .
O6S C17S C16S 121.770(1) . 2_656
O6S C17S C16S 121.770(1) . .
C16S C17S C16S 116.461(2) 2_656 .

loop_
_geom_bond_atom_site_label_1
_geom_bond_atom_site_label_2
_geom_bond_distance
_geom_bond_site_symmetry_2
Ru1 N61 1.976(3) .
Ru1 N21 1.986(3) .
Ru1 N31 2.060(3) .
Ru1 N71 2.066(3) .
Ru1 N51 2.069(3) .
Ru1 N11 2.107(3) .
N11 C16 1.372(5) .
N11 C12 1.375(5) .
C12 C13 1.379(6) .
C12 C26 1.476(5) .
C13 C14 1.384(6) .
C14 C15 1.373(6) .
C15 C16 1.386(6) .
C16 C17 1.435(5) .
C17 C17 1.215(8) 2_656
N21 C26 1.343(5) .
N21 C22 1.353(5) .
C22 C23 1.378(5) .
C22 C36 1.481(5) .
C23 C24 1.393(6) .
C24 C25 1.397(6) .
C24 C41 1.482(5) .
C25 C26 1.382(5) .
N31 C32 1.354(5) .
N31 C36 1.363(5) .
C32 C33 1.378(6) .
C33 C34 1.369(6) .
C34 C35 1.386(6) .
C35 C36 1.380(5) .
C41 C42 1.401(6) .
C41 C46 1.398(6) .
C42 C43 1.388(6) .
C43 C44 1.379(7) .
C44 C45 1.380(7) .
C44 C47 1.505(6) .
C45 C46 1.390(6) .
N51 C52 1.349(5) .
N51 C56 1.371(5) .
C52 C53 1.387(6) .
C53 C54 1.368(7) .
C54 C55 1.393(6) .
C55 C56 1.387(6) .
C56 C66 1.472(5) .
N61 C66 1.351(5) .
N61 C62 1.352(5) .
C62 C63 1.382(5) .
C62 C76 1.480(5) .
C63 C64 1.400(6) .
C64 C65 1.396(6) .
C64 C81 1.476(5) .
C65 C66 1.382(5) .
N71 C72 1.346(5) .
N71 C76 1.364(5) .
C72 C73 1.380(6) .
C73 C74 1.381(6) .
C74 C75 1.376(6) .
C75 C76 1.377(5) .
C81 C86 1.392(6) .
C81 C82 1.400(6) .
C82 C83 1.381(6) .
C83 C84 1.393(8) .
C84 C85 1.378(8) .
C84 C87 1.516(6) .
C85 C86 1.386(6) .
P1 F1 1.581(4) .
P1 F5 1.587(3) .
P1 F4 1.590(3) .
P1 F3 1.596(3) .
P1 F2 1.597(4) .
P1 F6 1.602(3) .
P2 F12 1.565(4) .
P2 F8 1.578(4) .
P2 F10 1.584(3) .
P2 F7 1.584(4) .
P2 F11 1.586(3) .
P2 F9 1.603(4) .
O1S C2S 1.172(5) .
C1S C2S 1.487(5) .
C2S C3S 1.489(6) .
O2S C5S 1.168(5) .
C4S C5S 1.478(5) .
C5S C6S 1.491(5) .
O3S C8S 1.134(5) .
C7S C8S 1.497(6) .
C8S C9S 1.472(6) .
O4S C11S 1.156(5) .
C10S C11S 1.482(6) .
C11S C12S 1.488(5) .
O5S C14S 1.163(6) .
C13S C14S 1.488(6) .
C14S C15S 1.485(6) .
O6S C17S 1.2192 .
C16S C17S 1.4200 .
C17S C16S 1.4200 2_656
